data_7049442
loop_
_publ_author_name
'Nefedov, Sergey E.'
'Birin, Kirill P.'
'Bessmertnykh-Lemeune, Alla'
'Enakieva, Yulia Y.'
'Sinelshchikova, Anna A.'
'Gorbunova, Yulia G.'
'Tsivadze, Aslan Y.'
'Stern, Christine'
'Fang, Yuanyuan'
'Kadish, Karl M.'

_publ_section_title
;
 Coordination self-assembly through weak interactions in
 meso-dialkoxyphosphoryl-substituted zinc porphyrinates.
;
_journal_issue 16
_journal_name_full 'Dalton transactions (Cambridge, England : 2003)'
_journal_page_first 5372
_journal_page_last 5383
_journal_paper_doi 10.1039/c9dt00706g
_journal_volume 48
_journal_year 2019
_chemical_formula_sum 'C152 H132 N16 O12 P4 Zn4'
_chemical_formula_weight 2760.09
_space_group_crystal_system tetragonal
_space_group_IT_number 114
_space_group_name_Hall 'P -4 2n'
_space_group_name_H-M_alt 'P -4 21 c'
_symmetry_space_group_name_Hall 'P -4 2n'
_symmetry_space_group_name_H-M 'P -4 21 c'
_atom_sites_solution_hydrogens geom
_audit_creation_method SHELXL-2014/7
_audit_update_record
;
2018-05-23 deposited with the CCDC.    2019-03-25 downloaded from the CCDC.
;
_cell_angle_alpha 90
_cell_angle_beta 90
_cell_angle_gamma 90
_cell_formula_units_Z 2
_cell_length_a 21.1528(7)
_cell_length_b 21.1528(7)
_cell_length_c 15.1147(6)
_cell_measurement_reflns_used 6993
_cell_measurement_temperature 150(2)
_cell_measurement_theta_max 24.88
_cell_measurement_theta_min 2.15
_cell_volume 6762.9(4)
_computing_structure_refinement 'SHELXL-2014/7 (Sheldrick, 2014)'
_diffrn_ambient_temperature 150(2)
_diffrn_measured_fraction_theta_full 0.999
_diffrn_measured_fraction_theta_max 0.999
_diffrn_measurement_device_type 'Bruker APEX-II CCD'
_diffrn_measurement_method '\f and \w scans'
_diffrn_radiation_type MoK\a
_diffrn_radiation_wavelength 0.71073
_diffrn_reflns_av_R_equivalents 0.0548
_diffrn_reflns_av_unetI/netI 0.0804
_diffrn_reflns_Laue_measured_fraction_full 0.999
_diffrn_reflns_Laue_measured_fraction_max 0.999
_diffrn_reflns_limit_h_max 25
_diffrn_reflns_limit_h_min -29
_diffrn_reflns_limit_k_max 29
_diffrn_reflns_limit_k_min -15
_diffrn_reflns_limit_l_max 21
_diffrn_reflns_limit_l_min -19
_diffrn_reflns_number 35445
_diffrn_reflns_point_group_measured_fraction_full 1.000
_diffrn_reflns_point_group_measured_fraction_max 0.999
_diffrn_reflns_theta_full 25.242
_diffrn_reflns_theta_max 29.998
_diffrn_reflns_theta_min 1.925
_exptl_absorpt_coefficient_mu 0.817
_exptl_absorpt_correction_T_max 0.712
_exptl_absorpt_correction_T_min 0.634
_exptl_absorpt_correction_type multi-scan
_exptl_absorpt_process_details sadabs
_exptl_crystal_colour purple
_exptl_crystal_density_diffrn 1.355
_exptl_crystal_description prizm
_exptl_crystal_F_000 2864
_exptl_crystal_size_max 0.220
_exptl_crystal_size_mid 0.200
_exptl_crystal_size_min 0.180
_refine_diff_density_max 0.881
_refine_diff_density_min -0.544
_refine_diff_density_rms 0.053
_refine_ls_abs_structure_details
;
 Refined as an inversion twin.
;
_refine_ls_abs_structure_Flack 1.012(10)
_refine_ls_extinction_method none
_refine_ls_goodness_of_fit_ref 0.972
_refine_ls_hydrogen_treatment constr
_refine_ls_matrix_type full
_refine_ls_number_parameters 429
_refine_ls_number_reflns 9858
_refine_ls_number_restraints 0
_refine_ls_restrained_S_all 0.972
_refine_ls_R_factor_all 0.0631
_refine_ls_R_factor_gt 0.0391
_refine_ls_shift/su_max 0.001
_refine_ls_shift/su_mean 0.000
_refine_ls_structure_factor_coef Fsqd
_refine_ls_weighting_details 'w=1/[\s^2^(Fo^2^)+(0.0150P)^2^] where P=(Fo^2^+2Fc^2^)/3'
_refine_ls_weighting_scheme calc
_refine_ls_wR_factor_gt 0.0608
_refine_ls_wR_factor_ref 0.0632
_reflns_Friedel_coverage 0.844
_reflns_Friedel_fraction_full 1.000
_reflns_Friedel_fraction_max 1.000
_reflns_number_gt 6734
_reflns_number_total 9858
_reflns_threshold_expression 'I > 2\s(I)'
_cod_data_source_file c9dt00706g2.cif
_cod_data_source_block mZn4me
_cod_depositor_comments 'Adding full bibliography for 7049441--7049445.cif.'
_cod_original_cell_volume 6762.9(5)
_cod_database_code 7049442
_shelx_shelxl_version_number 2014/7
_shelx_space_group_comment
;
The symmetry employed for this shelxl refinement is uniquely defined
by the following loop, which should always be used as a source of
symmetry information in preference to the above space-group names.
They are only intended as comments.
;
_shelx_estimated_absorpt_t_min 0.841
_shelx_estimated_absorpt_t_max 0.867

loop_
_space_group_symop_operation_xyz
'x, y, z'
'-x, -y, z'
'y, -x, -z'
'-y, x, -z'
'-x+1/2, y+1/2, -z+1/2'
'x+1/2, -y+1/2, -z+1/2'
'-y+1/2, -x+1/2, z+1/2'
'y+1/2, x+1/2, z+1/2'

loop_
_atom_site_label
_atom_site_type_symbol
_atom_site_fract_x
_atom_site_fract_y
_atom_site_fract_z
_atom_site_U_iso_or_equiv
_atom_site_adp_type
_atom_site_occupancy
_atom_site_site_symmetry_order
_atom_site_calc_flag
_atom_site_refinement_flags_posn
_atom_site_refinement_flags_adp
Zn1 Zn 0.76194(2) 0.44244(2) 0.01850(2) 0.02517(9) Uani 1 1 d . .
P1 P 0.69086(4) 0.55765(4) -0.09369(6) 0.0320(2) Uani 1 1 d . .
O1 O 0.71541(9) 0.52528(9) -0.01487(15) 0.0328(5) Uani 1 1 d . .
O2 O 0.74110(12) 0.57248(11) -0.16684(15) 0.0440(6) Uani 1 1 d . .
O3 O 0.64647(12) 0.51456(11) -0.15095(15) 0.0433(7) Uani 1 1 d . .
N1 N 0.70686(12) 0.37775(12) -0.04941(16) 0.0260(6) Uani 1 1 d . .
N2 N 0.82654(11) 0.44073(12) -0.08483(17) 0.0278(6) Uani 1 1 d . .
N3 N 0.83118(12) 0.48229(12) 0.09816(18) 0.0294(6) Uani 1 1 d . .
N4 N 0.71085(12) 0.42053(12) 0.13048(16) 0.0262(6) Uani 1 1 d . .
C1 C 0.64974(15) 0.62955(15) -0.0670(2) 0.0270(8) Uani 1 1 d . .
C2 C 0.65515(13) 0.34427(13) -0.0198(2) 0.0267(7) Uani 1 1 d . .
C3 C 0.63250(16) 0.30369(16) -0.0904(2) 0.0381(9) Uani 1 1 d . .
H3A H 0.5979 0.2751 -0.0872 0.046 Uiso 1 1 calc R U
C4 C 0.66942(16) 0.31393(17) -0.1612(2) 0.0377(9) Uani 1 1 d . .
H4A H 0.6657 0.2940 -0.2172 0.045 Uiso 1 1 calc R U
C5 C 0.71582(15) 0.36067(15) -0.1368(2) 0.0280(8) Uani 1 1 d . .
C6 C 0.76261(15) 0.38273(15) -0.1936(2) 0.0288(7) Uani 1 1 d . .
C7 C 0.75621(15) 0.36540(15) -0.2895(2) 0.0294(8) Uani 1 1 d . .
C8 C 0.71191(18) 0.39595(18) -0.3417(2) 0.0466(10) Uani 1 1 d . .
H8A H 0.6865 0.4283 -0.3165 0.056 Uiso 1 1 calc R U
C9 C 0.70401(18) 0.38021(19) -0.4298(2) 0.0514(11) Uani 1 1 d . .
H9A H 0.6735 0.4020 -0.4645 0.062 Uiso 1 1 calc R U
C10 C 0.74005(17) 0.33325(17) -0.4676(2) 0.0407(9) Uani 1 1 d . .
C11 C 0.73216(19) 0.3133(2) -0.5640(2) 0.0561(11) Uani 1 1 d . .
H11A H 0.7320 0.2670 -0.5679 0.084 Uiso 1 1 calc R U
H11B H 0.7673 0.3301 -0.5991 0.084 Uiso 1 1 calc R U
H11C H 0.6921 0.3298 -0.5870 0.084 Uiso 1 1 calc R U
C12 C 0.78347(17) 0.30337(18) -0.4156(2) 0.0469(10) Uani 1 1 d . .
H12A H 0.8085 0.2708 -0.4409 0.056 Uiso 1 1 calc R U
C13 C 0.79249(16) 0.31873(17) -0.3268(2) 0.0427(10) Uani 1 1 d . .
H13A H 0.8234 0.2972 -0.2926 0.051 Uiso 1 1 calc R U
C14 C 0.81504(15) 0.41967(14) -0.1688(2) 0.0275(8) Uani 1 1 d . .
C15 C 0.86534(15) 0.43933(16) -0.2268(2) 0.0325(8) Uani 1 1 d . .
H15A H 0.8689 0.4307 -0.2883 0.039 Uiso 1 1 calc R U
C16 C 0.90652(16) 0.47243(16) -0.1765(2) 0.0350(9) Uani 1 1 d . .
H16A H 0.9447 0.4914 -0.1963 0.042 Uiso 1 1 calc R U
C17 C 0.88220(15) 0.47380(15) -0.0883(2) 0.0310(8) Uani 1 1 d . .
C18 C 0.90938(14) 0.50456(14) -0.0170(2) 0.0340(8) Uani 1 1 d . .
H18A H 0.9480 0.5260 -0.0285 0.041 Uiso 1 1 calc R U
C19 C 0.88711(16) 0.50783(16) 0.0691(2) 0.0335(9) Uani 1 1 d . .
C20 C 0.91761(16) 0.54070(16) 0.1405(2) 0.0399(9) Uani 1 1 d . .
H20A H 0.9568 0.5626 0.1379 0.048 Uiso 1 1 calc R U
C21 C 0.88003(16) 0.53447(16) 0.2119(2) 0.0394(9) Uani 1 1 d . .
H21A H 0.8878 0.5511 0.2693 0.047 Uiso 1 1 calc R U
C22 C 0.82577(15) 0.49783(15) 0.1852(2) 0.0297(8) Uani 1 1 d . .
C23 C 0.77455(16) 0.48083(15) 0.2395(2) 0.0300(8) Uani 1 1 d . .
C24 C 0.77612(16) 0.50217(16) 0.3348(2) 0.0338(8) Uani 1 1 d . .
C25 C 0.73560(18) 0.54737(17) 0.3661(2) 0.0442(9) Uani 1 1 d . .
H25A H 0.7061 0.5661 0.3265 0.053 Uiso 1 1 calc R U
C26 C 0.73628(19) 0.56657(18) 0.4534(2) 0.0521(11) Uani 1 1 d . .
H26A H 0.7077 0.5984 0.4726 0.063 Uiso 1 1 calc R U
C27 C 0.77804(18) 0.53999(18) 0.5130(2) 0.0500(10) Uani 1 1 d . .
C28 C 0.7789(2) 0.5597(2) 0.6094(2) 0.0749(14) Uani 1 1 d . .
H28A H 0.7899 0.5232 0.6463 0.112 Uiso 1 1 calc R U
H28B H 0.7371 0.5754 0.6263 0.112 Uiso 1 1 calc R U
H28C H 0.8103 0.5932 0.6179 0.112 Uiso 1 1 calc R U
C29 C 0.81857(18) 0.49383(18) 0.4818(3) 0.0535(10) Uani 1 1 d . .
H29A H 0.8472 0.4744 0.5218 0.064 Uiso 1 1 calc R U
C30 C 0.81873(17) 0.47517(18) 0.3947(2) 0.0442(10) Uani 1 1 d . .
H30A H 0.8478 0.4439 0.3752 0.053 Uiso 1 1 calc R U
C31 C 0.72266(14) 0.44496(16) 0.21431(19) 0.0273(7) Uani 1 1 d . .
C32 C 0.67425(16) 0.42339(16) 0.2739(2) 0.0348(9) Uani 1 1 d . .
H32A H 0.6708 0.4335 0.3349 0.042 Uiso 1 1 calc R U
C33 C 0.63482(16) 0.38640(16) 0.2275(2) 0.0360(9) Uani 1 1 d . .
H33A H 0.5988 0.3649 0.2500 0.043 Uiso 1 1 calc R U
C34 C 0.65736(15) 0.38525(15) 0.1365(2) 0.0280(8) Uani 1 1 d . .
C35 C 0.7946(2) 0.6123(3) -0.1444(4) 0.097(2) Uani 1 1 d . .
H35A H 0.7917 0.6238 -0.0811 0.116 Uiso 1 1 calc R U
H35B H 0.8339 0.5876 -0.1526 0.116 Uiso 1 1 calc R U
C36 C 0.7986(3) 0.6663(3) -0.1933(4) 0.106(2) Uani 1 1 d . .
H36A H 0.8341 0.6919 -0.1721 0.159 Uiso 1 1 calc R U
H36B H 0.7592 0.6904 -0.1874 0.159 Uiso 1 1 calc R U
H36C H 0.8053 0.6555 -0.2557 0.159 Uiso 1 1 calc R U
C37 C 0.59194(18) 0.4857(2) -0.1100(3) 0.0597(12) Uani 1 1 d . .
H37A H 0.5618 0.5185 -0.0901 0.072 Uiso 1 1 calc R U
H37B H 0.6049 0.4603 -0.0581 0.072 Uiso 1 1 calc R U
C38 C 0.5614(2) 0.4434(2) -0.1800(4) 0.0977(19) Uani 1 1 d . .
H38A H 0.5294 0.4165 -0.1520 0.147 Uiso 1 1 calc R U
H38B H 0.5938 0.4168 -0.2075 0.147 Uiso 1 1 calc R U
H38C H 0.5413 0.4698 -0.2253 0.147 Uiso 1 1 calc R U

loop_
_atom_site_aniso_label
_atom_site_aniso_U_11
_atom_site_aniso_U_22
_atom_site_aniso_U_33
_atom_site_aniso_U_23
_atom_site_aniso_U_13
_atom_site_aniso_U_12
Zn1 0.02305(19) 0.02600(19) 0.02646(17) -0.00009(18) -0.00060(17) -0.00095(15)
P1 0.0353(5) 0.0290(5) 0.0315(5) -0.0015(4) -0.0005(4) 0.0067(4)
O1 0.0381(13) 0.0287(12) 0.0318(12) -0.0009(11) 0.0011(11) 0.0084(10)
O2 0.0458(16) 0.0424(16) 0.0438(14) 0.0038(12) 0.0143(12) 0.0096(13)
O3 0.0512(17) 0.0301(14) 0.0486(17) -0.0060(12) -0.0123(13) 0.0069(13)
N1 0.0263(15) 0.0306(15) 0.0212(15) -0.0005(12) 0.0014(11) -0.0003(12)
N2 0.0256(15) 0.0281(15) 0.0298(16) -0.0009(13) 0.0034(12) -0.0003(13)
N3 0.0220(15) 0.0326(16) 0.0337(17) -0.0027(13) -0.0030(13) 0.0006(12)
N4 0.0268(15) 0.0281(16) 0.0237(15) -0.0024(11) -0.0001(12) -0.0034(12)
C1 0.0283(19) 0.0264(19) 0.0263(19) 0.0012(14) 0.0000(15) 0.0027(15)
C2 0.0251(17) 0.0252(17) 0.0299(17) -0.0013(16) -0.0016(17) -0.0017(13)
C3 0.036(2) 0.038(2) 0.041(2) -0.0080(18) 0.0032(18) -0.0129(17)
C4 0.037(2) 0.050(2) 0.025(2) -0.0123(17) -0.0010(16) -0.0054(18)
C5 0.0252(18) 0.0293(19) 0.0294(19) -0.0023(15) -0.0010(15) 0.0018(15)
C6 0.0284(18) 0.0326(19) 0.0253(18) -0.0005(14) 0.0025(15) 0.0048(16)
C7 0.0261(19) 0.035(2) 0.0268(18) -0.0001(15) 0.0077(15) -0.0040(16)
C8 0.052(3) 0.050(3) 0.037(2) -0.0048(19) -0.0019(19) 0.017(2)
C9 0.058(3) 0.062(3) 0.034(2) -0.002(2) -0.0083(19) 0.018(2)
C10 0.039(2) 0.053(2) 0.030(2) 0.0032(18) 0.0009(18) -0.0015(19)
C11 0.063(3) 0.073(3) 0.031(2) -0.009(2) 0.000(2) 0.009(3)
C12 0.046(2) 0.052(3) 0.043(2) -0.015(2) 0.0107(19) 0.012(2)
C13 0.041(2) 0.054(3) 0.032(2) -0.0035(19) -0.0012(17) 0.010(2)
C14 0.0259(19) 0.0279(19) 0.0288(19) 0.0034(14) 0.0023(15) 0.0050(15)
C15 0.031(2) 0.035(2) 0.0311(19) 0.0066(17) 0.0066(15) 0.0036(17)
C16 0.028(2) 0.037(2) 0.040(2) 0.0055(17) 0.0080(17) 0.0011(16)
C17 0.0236(19) 0.033(2) 0.037(2) 0.0034(17) 0.0023(16) 0.0023(15)
C18 0.0220(17) 0.0346(19) 0.045(2) 0.0041(19) -0.0011(18) -0.0050(14)
C19 0.023(2) 0.037(2) 0.041(2) -0.0009(17) -0.0013(16) -0.0010(16)
C20 0.031(2) 0.042(2) 0.047(2) -0.0016(18) -0.0061(17) -0.0115(17)
C21 0.034(2) 0.044(2) 0.040(2) -0.0038(18) -0.0082(17) -0.0087(18)
C22 0.027(2) 0.031(2) 0.032(2) -0.0009(15) -0.0063(15) -0.0003(15)
C23 0.035(2) 0.0284(19) 0.0269(19) -0.0005(14) -0.0035(16) 0.0012(16)
C24 0.037(2) 0.034(2) 0.031(2) -0.0051(16) -0.0038(16) -0.0095(17)
C25 0.055(2) 0.041(2) 0.037(2) -0.0049(18) -0.0094(18) 0.009(2)
C26 0.064(3) 0.047(2) 0.046(2) -0.011(2) -0.002(2) 0.009(2)
C27 0.053(2) 0.064(3) 0.034(2) -0.014(2) -0.004(2) 0.000(2)
C28 0.082(3) 0.099(4) 0.043(3) -0.024(3) -0.008(2) 0.010(3)
C29 0.053(2) 0.077(3) 0.030(2) -0.005(2) -0.018(2) 0.005(2)
C30 0.040(2) 0.058(3) 0.034(2) -0.0092(19) -0.0068(18) 0.009(2)
C31 0.0270(18) 0.0305(18) 0.0243(17) -0.0029(16) -0.0028(13) 0.0013(16)
C32 0.040(2) 0.043(2) 0.0209(18) -0.0010(15) -0.0005(16) -0.0054(18)
C33 0.033(2) 0.042(2) 0.033(2) -0.0015(17) 0.0049(16) -0.0106(17)
C34 0.0261(19) 0.032(2) 0.0262(19) 0.0021(15) -0.0021(15) -0.0008(16)
C35 0.059(4) 0.107(5) 0.124(5) 0.061(4) 0.035(3) 0.012(3)
C36 0.121(5) 0.088(4) 0.110(5) -0.008(4) -0.015(4) -0.006(4)
C37 0.036(2) 0.049(3) 0.094(4) -0.007(3) -0.015(2) 0.000(2)
C38 0.053(3) 0.071(3) 0.169(5) -0.052(4) -0.026(3) 0.010(3)

loop_
_atom_type_symbol
_atom_type_description
_atom_type_scat_dispersion_real
_atom_type_scat_dispersion_imag
_atom_type_scat_source
C C 0.0033 0.0016 'International Tables Vol C Tables 4.2.6.8 and 6.1.1.4'
H H 0.0000 0.0000 'International Tables Vol C Tables 4.2.6.8 and 6.1.1.4'
N N 0.0061 0.0033 'International Tables Vol C Tables 4.2.6.8 and 6.1.1.4'
O O 0.0106 0.0060 'International Tables Vol C Tables 4.2.6.8 and 6.1.1.4'
P P 0.1023 0.0942 'International Tables Vol C Tables 4.2.6.8 and 6.1.1.4'
Zn Zn 0.2839 1.4301 'International Tables Vol C Tables 4.2.6.8 and 6.1.1.4'

loop_
_geom_angle_atom_site_label_1
_geom_angle_atom_site_label_2
_geom_angle_atom_site_label_3
_geom_angle
_geom_angle_site_symmetry_1
_geom_angle_site_symmetry_3
N4 Zn1 N1 87.90(10) . .
N4 Zn1 O1 98.10(9) . .
N1 Zn1 O1 99.85(9) . .
N4 Zn1 N3 89.13(10) . .
N1 Zn1 N3 162.51(10) . .
O1 Zn1 N3 97.64(9) . .
N4 Zn1 N2 163.60(10) . .
N1 Zn1 N2 89.20(10) . .
O1 Zn1 N2 98.30(9) . .
N3 Zn1 N2 88.80(10) . .
O1 P1 O2 115.24(13) . .
O1 P1 O3 112.83(13) . .
O2 P1 O3 97.65(14) . .
O1 P1 C1 112.54(13) . .
O2 P1 C1 108.52(14) . .
O3 P1 C1 109.01(14) . .
P1 O1 Zn1 139.42(13) . .
C35 O2 P1 118.7(3) . .
C37 O3 P1 119.2(2) . .
C2 N1 C5 106.6(3) . .
C2 N1 Zn1 128.7(2) . .
C5 N1 Zn1 124.7(2) . .
C14 N2 C17 106.5(3) . .
C14 N2 Zn1 126.0(2) . .
C17 N2 Zn1 125.8(2) . .
C22 N3 C19 106.6(3) . .
C22 N3 Zn1 126.9(2) . .
C19 N3 Zn1 125.6(2) . .
C34 N4 C31 107.0(2) . .
C34 N4 Zn1 128.0(2) . .
C31 N4 Zn1 124.8(2) . .
C34 C1 C2 124.9(3) 4_655 4_655
C34 C1 P1 116.0(2) 4_655 .
C2 C1 P1 119.0(2) 4_655 .
N1 C2 C1 123.7(3) . 3_565
N1 C2 C3 109.1(3) . .
C1 C2 C3 127.2(3) 3_565 .
C4 C3 C2 107.4(3) . .
C3 C4 C5 107.7(3) . .
N1 C5 C6 126.9(3) . .
N1 C5 C4 109.3(3) . .
C6 C5 C4 123.8(3) . .
C5 C6 C14 125.6(3) . .
C5 C6 C7 116.8(3) . .
C14 C6 C7 117.6(3) . .
C13 C7 C8 118.7(3) . .
C13 C7 C6 121.5(3) . .
C8 C7 C6 119.8(3) . .
C9 C8 C7 121.2(4) . .
C10 C9 C8 120.4(4) . .
C12 C10 C9 117.9(3) . .
C12 C10 C11 119.7(4) . .
C9 C10 C11 122.4(3) . .
C10 C12 C13 122.6(3) . .
C7 C13 C12 119.2(3) . .
N2 C14 C6 124.6(3) . .
N2 C14 C15 109.8(3) . .
C6 C14 C15 125.5(3) . .
C16 C15 C14 106.5(3) . .
C15 C16 C17 107.6(3) . .
N2 C17 C18 124.5(3) . .
N2 C17 C16 109.5(3) . .
C18 C17 C16 125.9(3) . .
C17 C18 C19 127.9(3) . .
N3 C19 C18 125.0(3) . .
N3 C19 C20 109.7(3) . .
C18 C19 C20 125.3(3) . .
C21 C20 C19 106.8(3) . .
C20 C21 C22 107.3(3) . .
N3 C22 C23 124.6(3) . .
N3 C22 C21 109.5(3) . .
C23 C22 C21 126.0(3) . .
C31 C23 C22 126.1(3) . .
C31 C23 C24 116.2(3) . .
C22 C23 C24 117.6(3) . .
C25 C24 C30 117.7(3) . .
C25 C24 C23 121.6(3) . .
C30 C24 C23 120.7(3) . .
C24 C25 C26 121.9(4) . .
C25 C26 C27 120.7(4) . .
C26 C27 C29 117.4(3) . .
C26 C27 C28 121.5(3) . .
C29 C27 C28 121.0(4) . .
C30 C29 C27 122.1(4) . .
C29 C30 C24 120.1(3) . .
C23 C31 N4 126.5(3) . .
C23 C31 C32 124.4(3) . .
N4 C31 C32 108.9(3) . .
C33 C32 C31 107.5(3) . .
C32 C33 C34 107.4(3) . .
N4 C34 C1 125.8(3) . 3_565
N4 C34 C33 109.1(3) . .
C1 C34 C33 125.1(3) 3_565 .
C36 C35 O2 114.1(5) . .
O3 C37 C38 106.8(4) . .

loop_
_geom_bond_atom_site_label_1
_geom_bond_atom_site_label_2
_geom_bond_distance
_geom_bond_site_symmetry_2
Zn1 N4 2.061(2) .
Zn1 N1 2.070(3) .
Zn1 O1 2.0722(19) .
Zn1 N3 2.075(3) .
Zn1 N2 2.075(2) .
P1 O1 1.469(2) .
P1 O2 1.565(2) .
P1 O3 1.569(2) .
P1 C1 1.798(3) .
O2 C35 1.450(5) .
O3 C37 1.444(4) .
N1 C2 1.378(4) .
N1 C5 1.382(4) .
N2 C14 1.367(4) .
N2 C17 1.370(4) .
N3 C22 1.361(4) .
N3 C19 1.373(4) .
N4 C34 1.358(4) .
N4 C31 1.391(4) .
C1 C34 1.413(4) 4_655
C1 C2 1.425(4) 4_655
C2 C1 1.425(4) 3_565
C2 C3 1.451(4) .
C3 C4 1.342(4) .
C4 C5 1.441(4) .
C5 C6 1.391(4) .
C6 C14 1.408(4) .
C6 C7 1.500(4) .
C7 C13 1.372(4) .
C7 C8 1.385(5) .
C8 C9 1.383(5) .
C9 C10 1.376(5) .
C10 C12 1.364(5) .
C10 C11 1.527(4) .
C12 C13 1.394(4) .
C14 C15 1.439(4) .
C15 C16 1.351(4) .
C16 C17 1.429(4) .
C17 C18 1.384(4) .
C18 C19 1.386(4) .
C19 C20 1.437(4) .
C20 C21 1.346(4) .
C21 C22 1.443(4) .
C22 C23 1.406(4) .
C23 C31 1.387(4) .
C23 C24 1.510(4) .
C24 C25 1.368(5) .
C24 C30 1.400(5) .
C25 C26 1.381(4) .
C26 C27 1.382(5) .
C27 C29 1.383(5) .
C27 C28 1.516(5) .
C29 C30 1.373(5) .
C31 C32 1.438(4) .
C32 C33 1.341(4) .
C33 C34 1.457(4) .
C34 C1 1.413(4) 3_565
C35 C36 1.365(6) .
C37 C38 1.528(5) .
